data_4118368
loop_
_publ_author_name
'Shou-Tian Zheng'
'Chengyu Mao'
'Tao Wu'
'Sangyune Lee'
'Pingyun Feng'
'Xianhui Bu'

_publ_section_title
;
 Generalized Synthesis of Zeolite-Type Metal-Organic Frameworks
 Encapsulating Immobilized Transition-Metal Clusters
;
_journal_name_full 'Journal of the American Chemical Society'
_journal_page_first 11936
_journal_page_last 11939
_journal_paper_doi 10.1021/ja305181y
_journal_volume 134
_journal_year 2012
_chemical_formula_sum 'C252 H0 In6 N48 O96 Zn8'
_chemical_formula_weight 6446.88
_chemical_name_systematic
; 
 ? 
;
_space_group_IT_number 230
_symmetry_cell_setting cubic
_symmetry_space_group_name_Hall '-I 4bd 2c 3'
_symmetry_space_group_name_H-M 'I a -3 d'
_atom_sites_solution_primary direct
_atom_sites_solution_secondary difmap
_audit_creation_method SHELXL-97
_cell_angle_alpha 90.00
_cell_angle_beta 90.00
_cell_angle_gamma 90.00
_cell_formula_units_Z 4
_cell_length_a 30.7159(6)
_cell_length_b 30.7159(6)
_cell_length_c 30.7159(6)
_cell_measurement_reflns_used 3986
_cell_measurement_temperature 296(2)
_cell_measurement_theta_max 38.597
_cell_measurement_theta_min 4.962
_cell_volume 28979.4(10)
_computing_structure_refinement 'SHELXL-97 (Sheldrick, 1997)'
_computing_structure_solution 'SHELXS-97 (Sheldrick, 1990)'
_diffrn_ambient_temperature 296(2)
_diffrn_measured_fraction_theta_full 0.987
_diffrn_measured_fraction_theta_max 0.987
_diffrn_measurement_device_type 'Bruker APEX II'
_diffrn_measurement_method 'Omega scan'
_diffrn_radiation_monochromator graphite
_diffrn_radiation_source 'fine-focus sealed tube'
_diffrn_radiation_type MoK\a
_diffrn_radiation_wavelength 0.71073
_diffrn_reflns_av_R_equivalents 0.0741
_diffrn_reflns_av_sigmaI/netI 0.0224
_diffrn_reflns_limit_h_max 33
_diffrn_reflns_limit_h_min -33
_diffrn_reflns_limit_k_max 33
_diffrn_reflns_limit_k_min -10
_diffrn_reflns_limit_l_max 27
_diffrn_reflns_limit_l_min -26
_diffrn_reflns_number 32288
_diffrn_reflns_theta_full 22.46
_diffrn_reflns_theta_max 22.46
_diffrn_reflns_theta_min 1.62
_diffrn_standards_decay_% 0
_diffrn_standards_interval_count 0
_diffrn_standards_number 0
_exptl_absorpt_coefficient_mu 1.209
_exptl_absorpt_correction_T_max 0.7448
_exptl_absorpt_correction_T_min 0.6730
_exptl_absorpt_correction_type empirical
_exptl_absorpt_process_details SADABS
_exptl_crystal_colour colorless
_exptl_crystal_density_diffrn 1.478
_exptl_crystal_description block
_exptl_crystal_F_000 12600
_exptl_crystal_size_max 0.04
_exptl_crystal_size_mid 0.04
_exptl_crystal_size_min 0.04
_refine_diff_density_max 0.696
_refine_diff_density_min -0.528
_refine_diff_density_rms 0.131
_refine_ls_extinction_coef 0.00030(11)
_refine_ls_extinction_expression Fc^*^=kFc[1+0.001xFc^2^\l^3^/sin(2\q)]^-1/4^
_refine_ls_extinction_method SHELXL
_refine_ls_goodness_of_fit_ref 1.189
_refine_ls_hydrogen_treatment constr
_refine_ls_matrix_type full
_refine_ls_number_parameters 113
_refine_ls_number_reflns 1561
_refine_ls_number_restraints 0
_refine_ls_restrained_S_all 1.189
_refine_ls_R_factor_all 0.1190
_refine_ls_R_factor_gt 0.0925
_refine_ls_shift/su_max 0.001
_refine_ls_shift/su_mean 0.000
_refine_ls_structure_factor_coef Fsqd
_refine_ls_weighting_details 'calc w=1/[\s^2^(Fo^2^)+(0.1415P)^2^+160.4626P] where P=(Fo^2^+2Fc^2^)/3'
_refine_ls_weighting_scheme calc
_refine_ls_wR_factor_gt 0.2456
_refine_ls_wR_factor_ref 0.2752
_reflns_number_gt 1128
_reflns_number_total 1561
_reflns_threshold_expression >2sigma(I)
_cod_data_source_file ja305181y_si_002_5.cif
_cod_data_source_block CPM-17-Zn
_cod_database_code 4118368

loop_
_symmetry_equiv_pos_as_xyz
'x, y, z'
'-x+1/2, -y, z+1/2'
'-x, y+1/2, -z+1/2'
'x+1/2, -y+1/2, -z'
'z, x, y'
'z+1/2, -x+1/2, -y'
'-z+1/2, -x, y+1/2'
'-z, x+1/2, -y+1/2'
'y, z, x'
'-y, z+1/2, -x+1/2'
'y+1/2, -z+1/2, -x'
'-y+1/2, -z, x+1/2'
'y+3/4, x+1/4, -z+1/4'
'-y+3/4, -x+3/4, -z+3/4'
'y+1/4, -x+1/4, z+3/4'
'-y+1/4, x+3/4, z+1/4'
'x+3/4, z+1/4, -y+1/4'
'-x+1/4, z+3/4, y+1/4'
'-x+3/4, -z+3/4, -y+3/4'
'x+1/4, -z+1/4, y+3/4'
'z+3/4, y+1/4, -x+1/4'
'z+1/4, -y+1/4, x+3/4'
'-z+1/4, y+3/4, x+1/4'
'-z+3/4, -y+3/4, -x+3/4'
'x+1/2, y+1/2, z+1/2'
'-x+1, -y+1/2, z+1'
'-x+1/2, y+1, -z+1'
'x+1, -y+1, -z+1/2'
'z+1/2, x+1/2, y+1/2'
'z+1, -x+1, -y+1/2'
'-z+1, -x+1/2, y+1'
'-z+1/2, x+1, -y+1'
'y+1/2, z+1/2, x+1/2'
'-y+1/2, z+1, -x+1'
'y+1, -z+1, -x+1/2'
'-y+1, -z+1/2, x+1'
'y+5/4, x+3/4, -z+3/4'
'-y+5/4, -x+5/4, -z+5/4'
'y+3/4, -x+3/4, z+5/4'
'-y+3/4, x+5/4, z+3/4'
'x+5/4, z+3/4, -y+3/4'
'-x+3/4, z+5/4, y+3/4'
'-x+5/4, -z+5/4, -y+5/4'
'x+3/4, -z+3/4, y+5/4'
'z+5/4, y+3/4, -x+3/4'
'z+3/4, -y+3/4, x+5/4'
'-z+3/4, y+5/4, x+3/4'
'-z+5/4, -y+5/4, -x+5/4'
'-x, -y, -z'
'x-1/2, y, -z-1/2'
'x, -y-1/2, z-1/2'
'-x-1/2, y-1/2, z'
'-z, -x, -y'
'-z-1/2, x-1/2, y'
'z-1/2, x, -y-1/2'
'z, -x-1/2, y-1/2'
'-y, -z, -x'
'y, -z-1/2, x-1/2'
'-y-1/2, z-1/2, x'
'y-1/2, z, -x-1/2'
'-y-3/4, -x-1/4, z-1/4'
'y-3/4, x-3/4, z-3/4'
'-y-1/4, x-1/4, -z-3/4'
'y-1/4, -x-3/4, -z-1/4'
'-x-3/4, -z-1/4, y-1/4'
'x-1/4, -z-3/4, -y-1/4'
'x-3/4, z-3/4, y-3/4'
'-x-1/4, z-1/4, -y-3/4'
'-z-3/4, -y-1/4, x-1/4'
'-z-1/4, y-1/4, -x-3/4'
'z-1/4, -y-3/4, -x-1/4'
'z-3/4, y-3/4, x-3/4'
'-x+1/2, -y+1/2, -z+1/2'
'x, y+1/2, -z'
'x+1/2, -y, z'
'-x, y, z+1/2'
'-z+1/2, -x+1/2, -y+1/2'
'-z, x, y+1/2'
'z, x+1/2, -y'
'z+1/2, -x, y'
'-y+1/2, -z+1/2, -x+1/2'
'y+1/2, -z, x'
'-y, z, x+1/2'
'y, z+1/2, -x'
'-y-1/4, -x+1/4, z+1/4'
'y-1/4, x-1/4, z-1/4'
'-y+1/4, x+1/4, -z-1/4'
'y+1/4, -x-1/4, -z+1/4'
'-x-1/4, -z+1/4, y+1/4'
'x+1/4, -z-1/4, -y+1/4'
'x-1/4, z-1/4, y-1/4'
'-x+1/4, z+1/4, -y-1/4'
'-z-1/4, -y+1/4, x+1/4'
'-z+1/4, y+1/4, -x-1/4'
'z+1/4, -y-1/4, -x+1/4'
'z-1/4, y-1/4, x-1/4'

loop_
_atom_site_label
_atom_site_type_symbol
_atom_site_fract_x
_atom_site_fract_y
_atom_site_fract_z
_atom_site_U_iso_or_equiv
_atom_site_adp_type
_atom_site_occupancy
_atom_site_symmetry_multiplicity
_atom_site_calc_flag
_atom_site_refinement_flags
In1 In 0.7500 -0.3750 0.0000 0.0730(8) Uani 1 4 d S
Zn2 Zn 0.59848(10) -0.09848(10) 0.09848(10) 0.1026(16) Uani 0.57 3 d SP
Zn2A Zn 0.57943(15) -0.07943(15) 0.07943(15) 0.0972(17) Uani 0.43 3 d SP
O2 O 0.6897(2) -0.3434(3) -0.0235(3) 0.097(2) Uani 1 1 d .
O3 O 0.7174(3) -0.3151(3) 0.0357(3) 0.098(2) Uani 1 1 d .
O4 O 0.5979(3) -0.1500(3) 0.0656(3) 0.106(3) Uani 1 1 d .
C1 C 0.6565(4) -0.2484(4) 0.0360(4) 0.083(3) Uani 1 1 d .
C2 C 0.6564(3) -0.2795(3) 0.0053(4) 0.083(3) Uani 1 1 d .
C3 C 0.6272(19) -0.2188(17) 0.0386(18) 0.080(13) Uani 0.50 1 d P
C4 C 0.6250 -0.1801(3) 0.0699(3) 0.083(4) Uani 1 2 d S
C5 C 0.6250 -0.2786(4) -0.0286(4) 0.089(4) Uani 1 2 d S
C6 C 0.6895(4) -0.3156(4) 0.0055(4) 0.084(3) Uani 1 1 d .
O1 O 0.5680(5) -0.0046(6) 0.0921(5) 0.192(5) Uiso 1 1 d .
N1 N 0.5646(11) 0.0459(10) 0.1363(12) 0.280 Uiso 1 1 d .
N2 N 0.5921(9) 0.0610(10) 0.0697(10) 0.253(10) Uiso 1 1 d .
C7 C 0.5922(10) 0.0952(11) 0.1531(12) 0.253 Uiso 1 1 d .
C8 C 0.5969(11) 0.1110(12) 0.0685(12) 0.253 Uiso 1 1 d .
C9 C 0.6080(13) 0.1088(12) 0.1118(14) 0.280 Uiso 1 1 d .
C10 C 0.5400(11) 0.0154(11) 0.1717(10) 0.254 Uiso 1 1 d .
C11 C 0.5777(12) 0.0383(15) 0.0997(16) 0.267(15) Uiso 1 1 d .
C12 C 0.6081(12) 0.0476(11) 0.0214(12) 0.257 Uiso 1 1 d .

loop_
_atom_site_aniso_label
_atom_site_aniso_U_11
_atom_site_aniso_U_22
_atom_site_aniso_U_33
_atom_site_aniso_U_23
_atom_site_aniso_U_13
_atom_site_aniso_U_12
In1 0.0721(8) 0.0747(11) 0.0721(8) 0.000 0.000 0.000
Zn2 0.1026(16) 0.1026(16) 0.1026(16) 0.0140(15) -0.0140(15) 0.0140(15)
Zn2A 0.0972(17) 0.0972(17) 0.0972(17) -0.012(2) 0.012(2) -0.012(2)
O2 0.085(5) 0.099(5) 0.106(6) -0.031(5) -0.011(4) 0.012(4)
O3 0.102(6) 0.100(5) 0.093(5) 0.001(4) -0.008(5) 0.029(4)
O4 0.087(5) 0.109(6) 0.121(7) -0.037(5) -0.013(5) 0.016(5)
C1 0.071(7) 0.088(8) 0.091(8) 0.002(7) 0.001(6) 0.014(6)
C2 0.086(7) 0.083(7) 0.080(7) -0.010(6) -0.009(6) 0.012(6)
C3 0.080(15) 0.10(4) 0.055(15) 0.003(16) -0.034(14) -0.04(3)
C4 0.068(9) 0.090(6) 0.090(6) -0.026(9) -0.005(7) 0.005(7)
C5 0.082(10) 0.093(6) 0.093(6) -0.009(9) -0.008(6) 0.008(6)
C6 0.080(7) 0.083(8) 0.088(8) 0.001(6) 0.002(6) 0.004(6)

loop_
_atom_type_symbol
_atom_type_description
_atom_type_scat_dispersion_real
_atom_type_scat_dispersion_imag
_atom_type_scat_source
C C 0.0033 0.0016 'International Tables Vol C Tables 4.2.6.8 and 6.1.1.4'
H H 0.0000 0.0000 'International Tables Vol C Tables 4.2.6.8 and 6.1.1.4'
N N 0.0061 0.0033 'International Tables Vol C Tables 4.2.6.8 and 6.1.1.4'
O O 0.0106 0.0060 'International Tables Vol C Tables 4.2.6.8 and 6.1.1.4'
Zn Zn 0.2839 1.4301 'International Tables Vol C Tables 4.2.6.8 and 6.1.1.4'
In In -0.7276 1.3100 'International Tables Vol C Tables 4.2.6.8 and 6.1.1.4'

loop_
_geom_angle_atom_site_label_1
_geom_angle_atom_site_label_2
_geom_angle_atom_site_label_3
_geom_angle
_geom_angle_site_symmetry_1
_geom_angle_site_symmetry_3
O2 In1 O2 101.09(16) 27_644 71_656
O2 In1 O2 128.0(4) 27_644 .
O2 In1 O2 101.09(16) 71_656 .
O2 In1 O2 101.09(16) 27_644 93_644
O2 In1 O2 128.0(4) 71_656 93_644
O2 In1 O2 101.09(16) . 93_644
O2 In1 O3 150.2(3) 27_644 93_644
O2 In1 O3 82.1(3) 71_656 93_644
O2 In1 O3 79.3(3) . 93_644
O2 In1 O3 57.0(3) 93_644 93_644
O2 In1 O3 79.3(3) 27_644 71_656
O2 In1 O3 57.0(3) 71_656 71_656
O2 In1 O3 150.2(3) . 71_656
O2 In1 O3 82.1(3) 93_644 71_656
O3 In1 O3 77.8(4) 93_644 71_656
O2 In1 O3 82.1(3) 27_644 .
O2 In1 O3 79.3(3) 71_656 .
O2 In1 O3 57.0(3) . .
O2 In1 O3 150.2(3) 93_644 .
O3 In1 O3 127.3(3) 93_644 .
O3 In1 O3 127.3(3) 71_656 .
O2 In1 O3 57.0(3) 27_644 27_644
O2 In1 O3 150.2(3) 71_656 27_644
O2 In1 O3 82.1(3) . 27_644
O2 In1 O3 79.3(3) 93_644 27_644
O3 In1 O3 127.3(3) 93_644 27_644
O3 In1 O3 127.3(3) 71_656 27_644
O3 In1 O3 77.8(4) . 27_644
O2 In1 C6 91.1(3) 27_644 71_656
O2 In1 C6 28.1(3) 71_656 71_656
O2 In1 C6 126.4(4) . 71_656
O2 In1 C6 105.6(4) 93_644 71_656
O3 In1 C6 77.8(3) 93_644 71_656
O3 In1 C6 28.9(3) 71_656 71_656
O3 In1 C6 103.9(3) . 71_656
O3 In1 C6 147.8(3) 27_644 71_656
O2 In1 C6 126.4(4) 27_644 93_644
O2 In1 C6 105.6(4) 71_656 93_644
O2 In1 C6 91.1(3) . 93_644
O2 In1 C6 28.1(3) 93_644 93_644
O3 In1 C6 28.9(3) 93_644 93_644
O3 In1 C6 77.8(3) 71_656 93_644
O3 In1 C6 147.8(3) . 93_644
O3 In1 C6 103.9(3) 27_644 93_644
C6 In1 C6 91.4(5) 71_656 93_644
O2 In1 C6 28.1(3) 27_644 27_644
O2 In1 C6 126.4(4) 71_656 27_644
O2 In1 C6 105.6(4) . 27_644
O2 In1 C6 91.1(3) 93_644 27_644
O3 In1 C6 147.8(3) 93_644 27_644
O3 In1 C6 103.9(3) 71_656 27_644
O3 In1 C6 77.8(3) . 27_644
O3 In1 C6 28.9(3) 27_644 27_644
C6 In1 C6 119.2(3) 71_656 27_644
C6 In1 C6 119.2(3) 93_644 27_644
O2 In1 C6 105.6(4) 27_644 .
O2 In1 C6 91.1(3) 71_656 .
O2 In1 C6 28.1(3) . .
O2 In1 C6 126.4(4) 93_644 .
O3 In1 C6 103.9(3) 93_644 .
O3 In1 C6 147.8(3) 71_656 .
O3 In1 C6 28.9(3) . .
O3 In1 C6 77.8(3) 27_644 .
C6 In1 C6 119.2(3) 71_656 .
C6 In1 C6 119.2(3) 93_644 .
C6 In1 C6 91.4(5) 27_644 .
Zn2A Zn2 O4 99.8(3) . .
Zn2A Zn2 O4 99.8(3) . 6
O4 Zn2 O4 117.17(18) . 6
Zn2A Zn2 O4 99.8(3) . 12_554
O4 Zn2 O4 117.17(18) . 12_554
O4 Zn2 O4 117.17(18) 6 12_554
Zn2A Zn2 Zn2 180.0(5) . 13_545
O4 Zn2 Zn2 80.2(3) . 13_545
O4 Zn2 Zn2 80.2(3) 6 13_545
O4 Zn2 Zn2 80.2(3) 12_554 13_545
Zn2 Zn2A O4 54.2(3) . 6
Zn2 Zn2A O4 54.2(3) . 12_554
O4 Zn2A O4 89.3(4) 6 12_554
Zn2 Zn2A O4 54.2(3) . .
O4 Zn2A O4 89.3(4) 6 .
O4 Zn2A O4 89.3(4) 12_554 .
Zn2 Zn2A O1 123.6(4) . 12_554
O4 Zn2A O1 85.3(5) 6 12_554
O4 Zn2A O1 174.0(4) 12_554 12_554
O4 Zn2A O1 93.3(4) . 12_554
Zn2 Zn2A O1 123.6(4) . .
O4 Zn2A O1 93.3(4) 6 .
O4 Zn2A O1 85.3(5) 12_554 .
O4 Zn2A O1 174.0(4) . .
O1 Zn2A O1 92.3(6) 12_554 .
Zn2 Zn2A O1 123.6(4) . 6
O4 Zn2A O1 174.0(4) 6 6
O4 Zn2A O1 93.3(4) 12_554 6
O4 Zn2A O1 85.3(5) . 6
O1 Zn2A O1 92.3(6) 12_554 6
O1 Zn2A O1 92.3(6) . 6
C6 O2 In1 94.2(7) . .
C6 O3 In1 86.4(7) . .
C4 O4 Zn2 124.0(8) . .
C4 O4 Zn2A 148.0(8) . .
Zn2 O4 Zn2A 25.97(19) . .
C3 C1 C2 123.0(17) . .
C3 C1 C3 9(5) . 18_645
C2 C1 C3 116.9(19) . 18_645
C1 C2 C5 120.4(11) . .
C1 C2 C6 121.3(11) . .
C5 C2 C6 118.3(11) . .
C3 C3 C1 134(10) 18_645 .
C3 C3 C4 83(3) 18_645 .
C1 C3 C4 128(3) . .
C3 C3 C1 37(10) 18_645 18_645
C1 C3 C1 120(2) . 18_645
C4 C3 C1 111(4) . 18_645
O4 C4 O4 127.0(14) 18_645 .
O4 C4 C3 111(2) 18_645 .
O4 C4 C3 122(2) . .
O4 C4 C3 122(2) 18_645 18_645
O4 C4 C3 111(2) . 18_645
C3 C4 C3 13(5) . 18_645
C2 C5 C2 119.2(14) 18_645 .
O2 C6 O3 122.4(11) . .
O2 C6 C2 120.8(11) . .
O3 C6 C2 116.8(11) . .
O2 C6 In1 57.7(6) . .
O3 C6 In1 64.8(6) . .
C2 C6 In1 175.0(8) . .
C11 O1 Zn2A 159(2) . .
C11 N1 C10 131(4) . .
C11 N1 C7 106(4) . .
C10 N1 C7 121(3) . .
C11 N2 C8 128(4) . .
C11 N2 C12 131(4) . .
C8 N2 C12 102(3) . .
C9 C7 N1 99(3) . .
C9 C7 C7 71(2) . 43_544
N1 C7 C7 120(3) . 43_544
C9 C8 N2 87(3) . .
C8 C9 C7 143(4) . .
C8 C9 C9 131(3) . 43_544
C7 C9 C9 84(3) . 43_544
N1 C11 N2 134(5) . .
N1 C11 O1 106(4) . .
N2 C11 O1 119(4) . .

loop_
_geom_bond_atom_site_label_1
_geom_bond_atom_site_label_2
_geom_bond_distance
_geom_bond_site_symmetry_2
In1 O2 2.211(7) 27_644
In1 O2 2.211(7) 71_656
In1 O2 2.211(7) .
In1 O2 2.211(7) 93_644
In1 O3 2.365(8) 93_644
In1 O3 2.365(8) 71_656
In1 O3 2.365(8) .
In1 O3 2.365(8) 27_644
In1 C6 2.610(11) 71_656
In1 C6 2.610(11) 93_644
In1 C6 2.610(11) 27_644
In1 C6 2.610(11) .
Zn2 Zn2A 1.013(7) .
Zn2 O4 1.877(8) .
Zn2 O4 1.877(8) 6
Zn2 O4 1.877(8) 12_554
Zn2 Zn2 2.822(11) 13_545
Zn2A O4 2.280(10) 6
Zn2A O4 2.280(10) 12_554
Zn2A O4 2.280(10) .
Zn2A O1 2.359(18) 12_554
Zn2A O1 2.359(18) .
Zn2A O1 2.359(18) 6
O2 C6 1.234(13) .
O3 C6 1.263(12) .
O4 C4 1.251(10) .
C1 C3 1.28(6) .
C1 C2 1.343(14) .
C1 C3 1.54(6) 18_645
C2 C5 1.419(13) .
C2 C6 1.507(15) .
C3 C3 0.35(14) 18_645
C3 C4 1.53(3) .
C3 C1 1.54(6) 18_645
C4 O4 1.251(10) 18_645
C4 C3 1.53(3) 18_645
C5 C2 1.419(13) 18_645
O1 C11 1.37(4) .
N1 C11 1.21(4) .
N1 C10 1.62(3) .
N1 C7 1.81(4) .
N2 C11 1.24(4) .
N2 C8 1.54(4) .
N2 C12 1.62(4) .
C7 C9 1.42(4) .
C7 C7 2.02(6) 43_544
C8 C9 1.38(4) .
C9 C9 1.65(7) 43_544
